data_7702390
loop_
_publ_author_name
'Krautscheid, Harald'
'Vielsack, Frieder'

_publ_section_title
;
 Discrete and polymeric iodoplumbates with Pb3I10 building blocks:
 [Pb3I10]4&#x2212;, [Pb7I22]8&#x2212;, [Pb10I28]8&#x2212;, 1\\infty
 [Pb3I10]4&#x2212; and 2\\infty [Pb7I18]4&#x2212;
;
_journal_issue 16
_journal_name_full 'Journal of the Chemical Society, Dalton Transactions'
_journal_page_first 2731
_journal_paper_doi 10.1039/a902640a
_journal_year 1999
_chemical_formula_moiety '[Bu3N-(CH2)4-NBu3]2[Pb3I10]*DMF*0.5Et2O'
_chemical_formula_sum 'C61 H136 I10 N5 O1.5 Pb3'
_chemical_formula_weight 2854.32
_space_group_IT_number 2
_space_group_name_Hall '-P 1'
_space_group_name_H-M_alt 'P -1'
_symmetry_cell_setting triclinic
_symmetry_space_group_name_H-M 'P -1'
_atom_sites_solution_hydrogens geom
_atom_sites_solution_primary direct
_atom_sites_solution_secondary difmap
_audit_creation_method SHELXL
_cell_angle_alpha 72.963(5)
_cell_angle_beta 70.719(5)
_cell_angle_gamma 74.467(4)
_cell_formula_units_Z 2
_cell_length_a 15.3391(9)
_cell_length_b 16.9204(10)
_cell_length_c 20.6738(14)
_cell_measurement_reflns_used 68
_cell_measurement_temperature 210(2)
_cell_measurement_theta_max '12.5 deg.'
_cell_measurement_theta_min '10 deg.'
_cell_volume 4754.8(5)
_computing_cell_refinement 'STOE STADI4 software'
_computing_data_collection 'STOE STADI4 software'
_computing_data_reduction 'STOE X-RED'
_computing_molecular_graphics 'SCHAKAL92 (Keller, 1992)'
_computing_structure_refinement 'SHELXL-97 (Sheldrick, 1997)'
_computing_structure_solution 'SHELXS-86 (Sheldrick, 1990)'
_diffrn_ambient_temperature 210(2)
_diffrn_measured_fraction_theta_full 0.997
_diffrn_measured_fraction_theta_max 0.997
_diffrn_measurement_device 'STOE STADI IV'
_diffrn_measurement_method 'theta omega scans (1:1)'
_diffrn_radiation_monochromator graphite
_diffrn_radiation_source 'fine-focus sealed tube'
_diffrn_radiation_type MoKa
_diffrn_radiation_wavelength 0.71069
_diffrn_reflns_av_R_equivalents 0.0235
_diffrn_reflns_av_sigmaI/netI 0.0420
_diffrn_reflns_limit_h_max 4
_diffrn_reflns_limit_h_min -17
_diffrn_reflns_limit_k_max 18
_diffrn_reflns_limit_k_min -19
_diffrn_reflns_limit_l_max 22
_diffrn_reflns_limit_l_min -23
_diffrn_reflns_number 19324
_diffrn_reflns_theta_full 24.02
_diffrn_reflns_theta_max 24.02
_diffrn_reflns_theta_min 1.54
_diffrn_standards_decay_% '+/- 2%'
_diffrn_standards_interval_time '2 h'
_diffrn_standards_number 3
_exptl_absorpt_coefficient_mu 8.578
_exptl_absorpt_correction_type psi-scan
_exptl_crystal_colour yellow
_exptl_crystal_density_diffrn 1.994
_exptl_crystal_description platelet
_exptl_crystal_F_000 2650
_refine_diff_density_max 2.907
_refine_diff_density_min -3.451
_refine_diff_density_rms 0.180
_refine_ls_extinction_method none
_refine_ls_goodness_of_fit_ref 1.096
_refine_ls_hydrogen_treatment 'idealized positions'
_refine_ls_matrix_type full
_refine_ls_number_parameters 696
_refine_ls_number_reflns 14940
_refine_ls_number_restraints 0
_refine_ls_restrained_S_all 1.096
_refine_ls_R_factor_all 0.0723
_refine_ls_R_factor_gt 0.0474
_refine_ls_shift/su_max 0.001
_refine_ls_shift/su_mean 0.000
_refine_ls_structure_factor_coef Fsqd
_refine_ls_weighting_details 'w=1/[\s^2^(Fo^2^)+(0.0464P)^2^+48.1399P] where P=(Fo^2^+2Fc^2^)/3'
_refine_ls_weighting_scheme calc
_refine_ls_wR_factor_gt 0.1071
_refine_ls_wR_factor_ref 0.1246
_reflns_number_observed 11658
_reflns_number_total 14940
_reflns_observed_criterion >2sigma(I)
_cod_data_source_file 902640a.txt
_cod_data_source_block fv313
_cod_depositor_comments
;
The following automatic conversions were performed:

data item '_exptl_absorpt_correction_type' value 'psi scan' was
changed to 'psi-scan' in accordance with the
/home/saulius/struct/COD-crude-data/automatic-downloads/DataCite-retrospective/RSC/depositions/lib/dictionaries/cif_core.dic
dictionary named 'cif_core.dic' version 2.4.2 last updated on
2011-04-26.

data item '_refine_ls_weighting_scheme' value 'calc
w=1/[\s^2^(Fo^2^)+(0.0464P)^2^+48.1399P] where P=(Fo^2^+2Fc^2^)/3'
was changed to 'calc'. A new data item '_refine_ls_weighting_details'
was created with the value set to
'w=1/[\s^2^(Fo^2^)+(0.0464P)^2^+48.1399P] where P=(Fo^2^+2Fc^2^)/3'.

Automatic conversion script
Id: cif_fix_values 6909 2019-04-08 15:41:33Z antanas 
;
_cod_original_sg_symbol_H-M 'P-1 (No. 2)'
_cod_database_code 7702390

loop_
_symmetry_equiv_pos_as_xyz
'x, y, z'
'-x, -y, -z'

loop_
_atom_site_label
_atom_site_type_symbol
_atom_site_fract_x
_atom_site_fract_y
_atom_site_fract_z
_atom_site_U_iso_or_equiv
_atom_site_adp_type
_atom_site_occupancy
_atom_site_calc_flag
_atom_site_refinement_flags
_atom_site_disorder_assembly
_atom_site_disorder_group
Pb1 Pb 0.50803(3) 0.80899(3) 0.33659(2) 0.03990(12) Uani 1 d . . .
Pb2 Pb 0.49125(3) 0.70487(3) 0.16976(2) 0.04147(12) Uani 1 d . . .
Pb3 Pb 0.76063(3) 0.70149(3) 0.19845(3) 0.04611(13) Uani 1 d . . .
I1 I 0.59724(6) 0.86569(5) 0.16735(4) 0.0468(2) Uani 1 d . . .
I2 I 0.61203(6) 0.60367(5) 0.29210(4) 0.0458(2) Uani 1 d . . .
I3 I 0.73071(7) 0.76797(6) 0.33947(5) 0.0546(2) Uani 1 d . . .
I4 I 0.33250(6) 0.78119(6) 0.29780(5) 0.0557(2) Uani 1 d . . .
I5 I 0.70964(8) 0.66755(6) 0.06735(5) 0.0596(3) Uani 1 d . . .
I6 I 0.43400(6) 0.74358(5) 0.49952(4) 0.0497(2) Uani 1 d . . .
I7 I 0.44342(6) 0.99677(5) 0.33032(4) 0.0476(2) Uani 1 d . . .
I8 I 0.42519(8) 0.53901(6) 0.20539(5) 0.0635(3) Uani 1 d . . .
I9 I 0.39167(7) 0.78557(5) 0.05280(5) 0.0533(2) Uani 1 d . . .
I10 I 0.94097(10) 0.57245(11) 0.20684(11) 0.1377(7) Uani 1 d . . .
N1 N 0.3018(7) 0.5059(5) 0.4764(5) 0.037(2) Uani 1 d . . .
C1 C 0.3991(8) 0.5291(7) 0.4569(6) 0.037(3) Uani 1 d . . .
H1A H 0.4391 0.5083 0.4151 0.045 Uiso 1 calc R . .
H1B H 0.3917 0.5906 0.4446 0.045 Uiso 1 calc R . .
C2 C 0.4492(8) 0.4936(7) 0.5154(6) 0.037(3) Uani 1 d . . .
H2A H 0.4175 0.5228 0.5539 0.044 Uiso 1 calc R . .
H2B H 0.4477 0.4335 0.5341 0.044 Uiso 1 calc R . .
C3 C 0.3140(9) 0.4128(7) 0.4790(7) 0.046(3) Uani 1 d . . .
H3A H 0.3460 0.3805 0.5153 0.055 Uiso 1 calc R . .
H3B H 0.2513 0.3987 0.4943 0.055 Uiso 1 calc R . .
C4 C 0.3668(10) 0.3837(8) 0.4129(7) 0.053(3) Uani 1 d . . .
H4A H 0.4336 0.3848 0.4025 0.064 Uiso 1 calc R . .
H4B H 0.3434 0.4218 0.3738 0.064 Uiso 1 calc R . .
C5 C 0.3549(12) 0.2946(9) 0.4204(8) 0.067(4) Uani 1 d . . .
H5A H 0.3721 0.2584 0.4627 0.080 Uiso 1 calc R . .
H5B H 0.2885 0.2952 0.4271 0.080 Uiso 1 calc R . .
C6 C 0.4127(16) 0.2574(11) 0.3589(10) 0.103(7) Uani 1 d . . .
H6A H 0.4018 0.2009 0.3671 0.154 Uiso 1 calc R . .
H6B H 0.4787 0.2551 0.3526 0.154 Uiso 1 calc R . .
H6C H 0.3950 0.2919 0.3169 0.154 Uiso 1 calc R . .
C7 C 0.2549(8) 0.5609(7) 0.4195(6) 0.041(3) Uani 1 d . . .
H7A H 0.2970 0.5531 0.3736 0.050 Uiso 1 calc R . .
H7B H 0.2468 0.6201 0.4205 0.050 Uiso 1 calc R . .
C8 C 0.1590(9) 0.5427(9) 0.4270(8) 0.057(4) Uani 1 d . . .
H8A H 0.1671 0.4865 0.4190 0.068 Uiso 1 calc R . .
H8B H 0.1183 0.5438 0.4747 0.068 Uiso 1 calc R . .
C9 C 0.1139(12) 0.6079(12) 0.3742(9) 0.079(5) Uani 1 d . . .
H9A H 0.1546 0.6061 0.3266 0.095 Uiso 1 calc R . .
H9B H 0.1072 0.6640 0.3818 0.095 Uiso 1 calc R . .
C10 C 0.0154(12) 0.5925(13) 0.3806(10) 0.097(6) Uani 1 d . . .
H10A H -0.0118 0.6353 0.3461 0.146 Uiso 1 calc R . .
H10B H -0.0253 0.5951 0.4275 0.146 Uiso 1 calc R . .
H10C H 0.0221 0.5374 0.3723 0.146 Uiso 1 calc R . .
C11 C 0.2445(9) 0.5187(8) 0.5493(6) 0.047(3) Uani 1 d . . .
H11A H 0.2799 0.4845 0.5829 0.056 Uiso 1 calc R . .
H11B H 0.1862 0.4974 0.5618 0.056 Uiso 1 calc R . .
C12 C 0.2189(10) 0.6093(9) 0.5576(7) 0.056(3) Uani 1 d . . .
H12A H 0.2756 0.6341 0.5395 0.067 Uiso 1 calc R . .
H12B H 0.1745 0.6425 0.5304 0.067 Uiso 1 calc R . .
C13 C 0.1752(15) 0.6117(12) 0.6341(9) 0.095(6) Uani 1 d . . .
H13A H 0.1201 0.5847 0.6525 0.115 Uiso 1 calc R . .
H13B H 0.2206 0.5798 0.6609 0.115 Uiso 1 calc R . .
C14 C 0.146(2) 0.7000(14) 0.6442(11) 0.150(12) Uani 1 d . . .
H14A H 0.1180 0.6993 0.6938 0.224 Uiso 1 calc R . .
H14B H 0.1006 0.7316 0.6181 0.224 Uiso 1 calc R . .
H14C H 0.2008 0.7264 0.6271 0.224 Uiso 1 calc R . .
N2 N 0.7224(6) -0.0077(6) 0.4374(5) 0.039(2) Uani 1 d . . .
C15 C 0.6317(8) -0.0421(7) 0.4702(7) 0.040(3) Uani 1 d . . .
H15A H 0.6299 -0.0780 0.4413 0.048 Uiso 1 calc R . .
H15B H 0.6334 -0.0779 0.5167 0.048 Uiso 1 calc R . .
C16 C 0.5414(7) 0.0228(7) 0.4784(6) 0.035(3) Uani 1 d . . .
H16A H 0.5326 0.0534 0.4321 0.042 Uiso 1 calc R . .
H16B H 0.5443 0.0635 0.5027 0.042 Uiso 1 calc R . .
C17 C 0.8050(8) -0.0807(7) 0.4238(7) 0.043(3) Uani 1 d . . .
H17A H 0.7926 -0.1107 0.3948 0.051 Uiso 1 calc R . .
H17B H 0.8616 -0.0573 0.3965 0.051 Uiso 1 calc R . .
C18 C 0.8250(9) -0.1432(8) 0.4882(7) 0.052(3) Uani 1 d . . .
H18A H 0.7668 -0.1617 0.5192 0.062 Uiso 1 calc R . .
H18B H 0.8477 -0.1162 0.5139 0.062 Uiso 1 calc R . .
C19 C 0.8982(11) -0.2190(9) 0.4687(9) 0.069(4) Uani 1 d . . .
H19A H 0.8735 -0.2469 0.4450 0.083 Uiso 1 calc R . .
H19B H 0.9544 -0.1993 0.4350 0.083 Uiso 1 calc R . .
C20 C 0.9267(12) -0.2829(10) 0.5303(10) 0.085(5) Uani 1 d . . .
H20A H 0.9734 -0.3292 0.5135 0.128 Uiso 1 calc R . .
H20B H 0.8719 -0.3041 0.5634 0.128 Uiso 1 calc R . .
H20C H 0.9529 -0.2565 0.5534 0.128 Uiso 1 calc R . .
C21 C 0.7212(9) 0.0572(8) 0.3682(7) 0.047(3) Uani 1 d . . .
H21A H 0.6693 0.1044 0.3778 0.056 Uiso 1 calc R . .
H21B H 0.7799 0.0789 0.3507 0.056 Uiso 1 calc R . .
C22 C 0.7106(10) 0.0245(9) 0.3107(7) 0.054(3) Uani 1 d . . .
H22A H 0.7668 -0.0168 0.2954 0.065 Uiso 1 calc R . .
H22B H 0.6564 -0.0037 0.3292 0.065 Uiso 1 calc R . .
C23 C 0.6969(12) 0.0960(10) 0.2491(8) 0.069(4) Uani 1 d . . .
H23A H 0.7470 0.1284 0.2347 0.082 Uiso 1 calc R . .
H23B H 0.6367 0.1336 0.2634 0.082 Uiso 1 calc R . .
C24 C 0.6979(15) 0.0648(13) 0.1864(10) 0.097(6) Uani 1 d . . .
H24A H 0.6886 0.1126 0.1480 0.145 Uiso 1 calc R . .
H24B H 0.6478 0.0334 0.2002 0.145 Uiso 1 calc R . .
H24C H 0.7579 0.0287 0.1713 0.145 Uiso 1 calc R . .
C25 C 0.7323(8) 0.0356(8) 0.4888(7) 0.041(3) Uani 1 d . . .
H25A H 0.6803 0.0840 0.4934 0.049 Uiso 1 calc R . .
H25B H 0.7239 -0.0036 0.5350 0.049 Uiso 1 calc R . .
C26 C 0.8234(9) 0.0665(8) 0.4720(7) 0.050(3) Uani 1 d . . .
H26A H 0.8767 0.0192 0.4686 0.060 Uiso 1 calc R . .
H26B H 0.8328 0.1076 0.4268 0.060 Uiso 1 calc R . .
C27 C 0.8172(11) 0.1072(11) 0.5303(8) 0.071(5) Uani 1 d . . .
H27A H 0.7692 0.1587 0.5281 0.085 Uiso 1 calc R . .
H27B H 0.7954 0.0689 0.5755 0.085 Uiso 1 calc R . .
C28 C 0.9065(11) 0.1294(12) 0.5294(9) 0.082(5) Uani 1 d . . .
H28A H 0.8943 0.1551 0.5685 0.123 Uiso 1 calc R . .
H28B H 0.9283 0.1687 0.4855 0.123 Uiso 1 calc R . .
H28C H 0.9543 0.0788 0.5335 0.123 Uiso 1 calc R . .
N3 N 0.2814(7) 0.5711(7) 0.0063(6) 0.047(3) Uani 1 d . . .
C29 C 0.3811(9) 0.5739(8) 0.0068(7) 0.051(3) Uani 1 d . . .
H29A H 0.4053 0.6180 -0.0330 0.061 Uiso 1 calc R . .
H29B H 0.3762 0.5898 0.0500 0.061 Uiso 1 calc R . .
C30 C 0.4517(8) 0.4921(8) 0.0027(7) 0.048(3) Uani 1 d . . .
H30A H 0.4550 0.4731 -0.0387 0.057 Uiso 1 calc R . .
H30B H 0.4324 0.4484 0.0447 0.057 Uiso 1 calc R . .
C31 C 0.2233(9) 0.6569(8) 0.0177(8) 0.056(4) Uani 1 d . . .
H31A H 0.2534 0.7009 -0.0187 0.067 Uiso 1 calc R . .
H31B H 0.2234 0.6632 0.0633 0.067 Uiso 1 calc R . .
C32 C 0.1194(10) 0.6704(10) 0.0159(9) 0.069(4) Uani 1 d . . .
H32A H 0.1174 0.6675 -0.0302 0.083 Uiso 1 calc R . .
H32B H 0.0878 0.6270 0.0519 0.083 Uiso 1 calc R . .
C33 C 0.0711(13) 0.7573(15) 0.0301(14) 0.121(9) Uani 1 d . . .
H33A H 0.0834 0.7641 0.0717 0.145 Uiso 1 calc R . .
H33B H 0.0943 0.8013 -0.0102 0.145 Uiso 1 calc R . .
C34 C -0.031(3) 0.763(2) 0.042(2) 0.25(2) Uani 1 d . . .
H34A H -0.0648 0.8167 0.0526 0.380 Uiso 1 calc R . .
H34B H -0.0523 0.7179 0.0816 0.380 Uiso 1 calc R . .
H34C H -0.0418 0.7570 0.0004 0.380 Uiso 1 calc R . .
C35 C 0.2846(10) 0.5572(8) -0.0633(7) 0.052(3) Uani 1 d . . .
H35A H 0.3238 0.5017 -0.0677 0.062 Uiso 1 calc R . .
H35B H 0.2207 0.5543 -0.0613 0.062 Uiso 1 calc R . .
C36 C 0.3197(12) 0.6186(9) -0.1287(8) 0.067(4) Uani 1 d . . .
H36A H 0.3861 0.6179 -0.1352 0.080 Uiso 1 calc R . .
H36B H 0.2844 0.6754 -0.1246 0.080 Uiso 1 calc R . .
C37 C 0.3091(12) 0.5980(10) -0.1932(9) 0.073(5) Uani 1 d . . .
H37A H 0.3389 0.5391 -0.1937 0.088 Uiso 1 calc R . .
H37B H 0.2420 0.6035 -0.1879 0.088 Uiso 1 calc R . .
C38 C 0.3512(17) 0.6526(13) -0.2630(10) 0.107(7) Uani 1 d . . .
H38A H 0.3414 0.6355 -0.3005 0.161 Uiso 1 calc R . .
H38B H 0.4181 0.6464 -0.2696 0.161 Uiso 1 calc R . .
H38C H 0.3211 0.7110 -0.2637 0.161 Uiso 1 calc R . .
C39 C 0.2406(9) 0.5004(9) 0.0637(7) 0.055(3) Uani 1 d . . .
H39A H 0.1781 0.5017 0.0600 0.066 Uiso 1 calc R . .
H39B H 0.2802 0.4468 0.0543 0.066 Uiso 1 calc R . .
C40 C 0.2312(11) 0.5014(12) 0.1375(9) 0.077(5) Uani 1 d . . .
H40A H 0.1884 0.5528 0.1493 0.093 Uiso 1 calc R . .
H40B H 0.2927 0.5008 0.1426 0.093 Uiso 1 calc R . .
C41 C 0.1927(14) 0.4243(12) 0.1870(9) 0.100(7) Uani 1 d . . .
H41A H 0.1309 0.4259 0.1820 0.120 Uiso 1 calc R . .
H41B H 0.2348 0.3733 0.1737 0.120 Uiso 1 calc R . .
C42 C 0.1837(19) 0.420(2) 0.2623(11) 0.154(11) Uani 1 d . . .
H42A H 0.1587 0.3709 0.2920 0.232 Uiso 1 calc R . .
H42B H 0.1416 0.4705 0.2758 0.232 Uiso 1 calc R . .
H42C H 0.2451 0.4171 0.2677 0.232 Uiso 1 calc R . .
N4 N 0.3191(7) 0.0732(6) 0.1115(5) 0.042(2) Uani 1 d . . .
C43 C 0.4062(9) 0.0100(7) 0.0875(6) 0.042(3) Uani 1 d . . .
H43A H 0.3897 -0.0460 0.1023 0.051 Uiso 1 calc R . .
H43B H 0.4527 0.0083 0.1112 0.051 Uiso 1 calc R . .
C44 C 0.4513(8) 0.0284(8) 0.0083(6) 0.042(3) Uani 1 d . . .
H44A H 0.4577 0.0876 -0.0087 0.050 Uiso 1 calc R . .
H44B H 0.4113 0.0182 -0.0156 0.050 Uiso 1 calc R . .
C45 C 0.3443(9) 0.1577(7) 0.1000(7) 0.047(3) Uani 1 d . . .
H45A H 0.3674 0.1796 0.0492 0.056 Uiso 1 calc R . .
H45B H 0.2867 0.1966 0.1174 0.056 Uiso 1 calc R . .
C46 C 0.4166(11) 0.1584(8) 0.1342(7) 0.055(4) Uani 1 d . . .
H46A H 0.4792 0.1332 0.1087 0.066 Uiso 1 calc R . .
H46B H 0.4025 0.1255 0.1828 0.066 Uiso 1 calc R . .
C47 C 0.4147(13) 0.2496(10) 0.1330(10) 0.078(5) Uani 1 d . . .
H47A H 0.4238 0.2829 0.0845 0.094 Uiso 1 calc R . .
H47B H 0.3530 0.2732 0.1609 0.094 Uiso 1 calc R . .
C48 C 0.4902(14) 0.2557(12) 0.1620(10) 0.094(6) Uani 1 d . . .
H48A H 0.4872 0.3142 0.1604 0.141 Uiso 1 calc R . .
H48B H 0.5514 0.2332 0.1340 0.141 Uiso 1 calc R . .
H48C H 0.4805 0.2237 0.2103 0.141 Uiso 1 calc R . .
C49 C 0.2790(9) 0.0377(8) 0.1892(6) 0.048(3) Uani 1 d . . .
H49A H 0.3293 0.0236 0.2124 0.057 Uiso 1 calc R . .
H49B H 0.2590 -0.0147 0.1945 0.057 Uiso 1 calc R . .
C50 C 0.1963(11) 0.0953(10) 0.2273(8) 0.070(4) Uani 1 d . . .
H50A H 0.2152 0.1483 0.2223 0.084 Uiso 1 calc R . .
H50B H 0.1446 0.1085 0.2057 0.084 Uiso 1 calc R . .
C51 C 0.1636(12) 0.0567(13) 0.3019(8) 0.085(5) Uani 1 d . . .
H51A H 0.2166 0.0412 0.3225 0.102 Uiso 1 calc R . .
H51B H 0.1433 0.0047 0.3063 0.102 Uiso 1 calc R . .
C52 C 0.0831(18) 0.1122(17) 0.3442(12) 0.162(13) Uani 1 d . . .
H52A H 0.0655 0.0820 0.3929 0.244 Uiso 1 calc R . .
H52B H 0.0295 0.1268 0.3252 0.244 Uiso 1 calc R . .
H52C H 0.1029 0.1632 0.3416 0.244 Uiso 1 calc R . .
C53 C 0.2490(10) 0.0879(9) 0.0704(8) 0.057(4) Uani 1 d . . .
H53A H 0.2789 0.1094 0.0206 0.068 Uiso 1 calc R . .
H53B H 0.1959 0.1316 0.0861 0.068 Uiso 1 calc R . .
C54 C 0.2114(13) 0.0102(11) 0.0772(11) 0.086(5) Uani 1 d . . .
H54A H 0.1603 0.0010 0.1205 0.103 Uiso 1 calc R A 1
H54B H 0.2614 -0.0399 0.0781 0.103 Uiso 1 calc R A 1
C55A C 0.172(3) 0.030(2) 0.007(2) 0.097(11) Uiso 0.60 d P B 1
H55A H 0.1224 0.0802 0.0068 0.117 Uiso 0.60 calc PR B 1
H55B H 0.2237 0.0407 -0.0359 0.117 Uiso 0.60 calc PR B 1
C56A C 0.136(3) -0.042(2) 0.009(2) 0.120(13) Uiso 0.60 d P B 1
H56A H 0.1136 -0.0311 -0.0326 0.180 Uiso 0.60 calc PR B 1
H56B H 0.0843 -0.0521 0.0507 0.180 Uiso 0.60 calc PR B 1
H56C H 0.1856 -0.0919 0.0088 0.180 Uiso 0.60 calc PR B 1
C55B C 0.132(3) 0.028(3) 0.046(2) 0.076(12) Uiso 0.40 d P B 2
H55C H 0.0877 0.0796 0.0566 0.091 Uiso 0.40 calc PR B 2
H55D H 0.0981 -0.0188 0.0635 0.091 Uiso 0.40 calc PR B 2
C56B C 0.186(6) 0.040(6) -0.040(4) 0.18(4) Uiso 0.40 d P B 2
H56D H 0.1392 0.0535 -0.0659 0.269 Uiso 0.40 calc PR B 2
H56E H 0.2290 -0.0115 -0.0490 0.269 Uiso 0.40 calc PR B 2
H56F H 0.2205 0.0858 -0.0555 0.269 Uiso 0.40 calc PR B 2
O1 O 0.0026(15) 0.9368(14) 0.2918(11) 0.167(7) Uiso 1 d . . .
C57 C 0.0628(18) 0.8766(15) 0.2711(13) 0.116(7) Uiso 1 d . . .
H57 H 0.1180 0.8612 0.2858 0.139 Uiso 1 calc R . .
N5 N 0.0555(13) 0.8335(11) 0.2311(9) 0.104(5) Uiso 1 d . . .
C58 C 0.1314(18) 0.7752(16) 0.2019(13) 0.130(8) Uiso 1 d . . .
H58A H 0.1122 0.7501 0.1735 0.195 Uiso 1 calc R . .
H58B H 0.1516 0.7316 0.2394 0.195 Uiso 1 calc R . .
H58C H 0.1830 0.8037 0.1727 0.195 Uiso 1 calc R . .
C59 C -0.033(2) 0.8525(18) 0.2095(15) 0.155(11) Uiso 1 d . . .
H59A H -0.0276 0.8154 0.1797 0.233 Uiso 1 calc R . .
H59B H -0.0435 0.9105 0.1836 0.233 Uiso 1 calc R . .
H59C H -0.0856 0.8437 0.2509 0.233 Uiso 1 calc R . .
C60 C -0.062(3) 0.175(3) 0.184(2) 0.105(13) Uiso 0.50 d P . .
H60A H -0.0419 0.1173 0.1792 0.157 Uiso 0.50 calc PR . .
H60B H -0.1170 0.2010 0.1668 0.157 Uiso 0.50 calc PR . .
H60C H -0.0761 0.1772 0.2326 0.157 Uiso 0.50 calc PR . .
C61 C 0.010(2) 0.219(2) 0.1442(18) 0.071(9) Uiso 0.50 d P . .
H61A H 0.0664 0.1918 0.1603 0.086 Uiso 0.50 calc PR . .
H61B H 0.0247 0.2167 0.0948 0.086 Uiso 0.50 calc PR . .
O2 O -0.014(4) 0.296(3) 0.150(3) 0.185(17) Uiso 0.50 d P . .
C62 C 0.046(5) 0.331(5) 0.101(4) 0.19(3) Uiso 0.50 d P . .
H62A H 0.0993 0.3326 0.1169 0.226 Uiso 0.50 calc PR . .
H62B H 0.0688 0.3055 0.0607 0.226 Uiso 0.50 calc PR . .
C63 C 0.006(4) 0.388(3) 0.092(3) 0.116(15) Uiso 0.50 d P . .
H63A H 0.0434 0.4251 0.0540 0.174 Uiso 0.50 calc PR . .
H63B H -0.0167 0.4101 0.1337 0.174 Uiso 0.50 calc PR . .
H63C H -0.0464 0.3834 0.0778 0.174 Uiso 0.50 calc PR . .

loop_
_atom_site_aniso_label
_atom_site_aniso_U_11
_atom_site_aniso_U_22
_atom_site_aniso_U_33
_atom_site_aniso_U_23
_atom_site_aniso_U_13
_atom_site_aniso_U_12
Pb1 0.0448(3) 0.0422(3) 0.0360(2) -0.0129(2) -0.0114(2) -0.0086(2)
Pb2 0.0487(3) 0.0418(3) 0.0397(3) -0.0118(2) -0.0165(2) -0.0097(2)
Pb3 0.0398(3) 0.0502(3) 0.0464(3) -0.0100(2) -0.0115(2) -0.0069(2)
I1 0.0590(5) 0.0404(4) 0.0382(4) -0.0058(3) -0.0164(4) -0.0043(4)
I2 0.0560(5) 0.0466(5) 0.0374(4) -0.0038(3) -0.0182(4) -0.0134(4)
I3 0.0642(6) 0.0611(5) 0.0526(5) -0.0146(4) -0.0246(5) -0.0221(5)
I4 0.0459(5) 0.0611(6) 0.0634(6) -0.0184(4) -0.0138(4) -0.0118(4)
I5 0.0856(7) 0.0513(5) 0.0422(5) -0.0185(4) -0.0120(5) -0.0116(5)
I6 0.0602(5) 0.0418(4) 0.0425(5) -0.0099(4) -0.0102(4) -0.0066(4)
I7 0.0543(5) 0.0463(5) 0.0442(5) -0.0148(4) -0.0117(4) -0.0097(4)
I8 0.0853(7) 0.0567(6) 0.0640(6) -0.0053(5) -0.0345(5) -0.0299(5)
I9 0.0667(6) 0.0476(5) 0.0537(5) -0.0071(4) -0.0294(5) -0.0124(4)
I10 0.0591(8) 0.1214(13) 0.1752(17) 0.0017(11) -0.0217(9) 0.0244(8)
N1 0.039(5) 0.029(5) 0.042(5) -0.002(4) -0.008(4) -0.013(4)
C1 0.029(6) 0.041(6) 0.044(7) -0.005(5) -0.016(5) -0.010(5)
C2 0.038(7) 0.034(6) 0.037(6) -0.006(5) -0.012(5) -0.004(5)
C3 0.055(8) 0.037(7) 0.053(8) -0.002(6) -0.021(7) -0.021(6)
C4 0.062(9) 0.037(7) 0.060(9) -0.008(6) -0.019(7) -0.009(6)
C5 0.077(11) 0.057(9) 0.079(11) -0.018(8) -0.028(9) -0.020(8)
C6 0.16(2) 0.057(11) 0.107(15) -0.033(10) -0.040(15) -0.020(12)
C7 0.034(7) 0.041(7) 0.042(7) -0.004(5) -0.012(5) -0.001(5)
C8 0.044(8) 0.064(9) 0.063(9) -0.009(7) -0.020(7) -0.012(7)
C9 0.069(11) 0.097(13) 0.072(11) -0.001(9) -0.037(9) -0.014(9)
C10 0.066(11) 0.141(18) 0.105(15) -0.042(13) -0.059(11) 0.008(11)
C11 0.034(7) 0.061(8) 0.037(7) -0.009(6) 0.003(5) -0.014(6)
C12 0.041(8) 0.065(9) 0.053(8) -0.017(7) -0.003(6) -0.007(7)
C13 0.106(15) 0.094(14) 0.060(11) -0.020(10) -0.006(10) 0.008(11)
C14 0.20(3) 0.119(19) 0.086(15) -0.056(14) -0.028(17) 0.065(18)
N2 0.028(5) 0.046(6) 0.048(6) -0.025(5) -0.005(4) -0.005(4)
C15 0.031(6) 0.040(7) 0.050(7) -0.019(6) -0.003(5) -0.008(5)
C16 0.033(6) 0.035(6) 0.041(6) -0.016(5) -0.010(5) -0.005(5)
C17 0.024(6) 0.048(7) 0.056(8) -0.027(6) 0.004(5) -0.009(5)
C18 0.046(8) 0.044(7) 0.070(9) -0.015(7) -0.021(7) -0.007(6)
C19 0.055(9) 0.062(9) 0.099(13) -0.044(9) -0.028(9) 0.011(7)
C20 0.068(11) 0.050(9) 0.134(17) -0.013(10) -0.037(11) -0.001(8)
C21 0.034(7) 0.054(8) 0.056(8) -0.019(6) -0.007(6) -0.014(6)
C22 0.045(8) 0.062(9) 0.059(9) -0.026(7) -0.010(7) -0.011(7)
C23 0.076(11) 0.072(10) 0.067(10) -0.020(8) -0.018(9) -0.027(9)
C24 0.111(16) 0.109(15) 0.081(13) -0.031(11) -0.024(12) -0.031(13)
C25 0.031(6) 0.049(7) 0.055(8) -0.025(6) -0.013(6) -0.012(5)
C26 0.035(7) 0.044(7) 0.070(9) -0.008(6) -0.013(6) -0.014(6)
C27 0.059(9) 0.101(12) 0.072(10) -0.045(9) -0.003(8) -0.037(9)
C28 0.058(10) 0.115(15) 0.093(13) -0.047(11) -0.011(9) -0.034(10)
N3 0.039(6) 0.057(7) 0.056(7) -0.031(5) -0.019(5) 0.002(5)
C29 0.049(8) 0.054(8) 0.062(9) -0.026(7) -0.023(7) -0.009(6)
C30 0.040(7) 0.052(8) 0.059(8) -0.024(6) -0.017(6) -0.004(6)
C31 0.039(7) 0.051(8) 0.089(11) -0.031(8) -0.029(7) 0.008(6)
C32 0.054(9) 0.074(10) 0.085(11) -0.028(9) -0.024(8) -0.005(8)
C33 0.056(12) 0.15(2) 0.18(2) -0.098(18) -0.051(14) 0.044(12)
C34 0.20(4) 0.20(4) 0.24(4) -0.06(3) 0.03(3) 0.06(3)
C35 0.056(8) 0.046(8) 0.070(9) -0.031(7) -0.025(7) -0.007(6)
C36 0.076(11) 0.061(9) 0.073(10) -0.031(8) -0.027(9) -0.002(8)
C37 0.079(11) 0.067(10) 0.085(12) -0.030(9) -0.037(10) 0.000(9)
C38 0.15(2) 0.104(16) 0.076(13) -0.014(11) -0.032(13) -0.037(14)
C39 0.036(7) 0.059(9) 0.067(9) -0.020(7) -0.007(7) -0.008(6)
C40 0.041(9) 0.111(14) 0.079(12) -0.030(10) -0.013(8) -0.008(9)
C41 0.089(14) 0.094(14) 0.065(11) -0.005(10) -0.007(10) 0.035(11)
C42 0.13(2) 0.25(3) 0.063(13) -0.007(17) -0.014(14) -0.05(2)
N4 0.042(6) 0.036(5) 0.042(6) -0.007(4) -0.012(5) 0.000(4)
C43 0.045(7) 0.036(6) 0.037(7) -0.005(5) -0.013(6) 0.007(5)
C44 0.043(7) 0.046(7) 0.033(6) -0.011(5) -0.012(6) -0.001(6)
C45 0.057(8) 0.030(6) 0.047(7) -0.007(5) -0.014(6) 0.000(6)
C46 0.075(10) 0.048(8) 0.042(7) -0.006(6) -0.013(7) -0.023(7)
C47 0.085(12) 0.065(10) 0.098(13) -0.026(9) -0.030(10) -0.020(9)
C48 0.115(16) 0.100(14) 0.087(13) -0.033(11) -0.024(12) -0.046(12)
C49 0.053(8) 0.043(7) 0.040(7) -0.008(6) -0.007(6) -0.008(6)
C50 0.065(10) 0.078(11) 0.059(9) -0.023(8) -0.017(8) 0.010(8)
C51 0.055(10) 0.129(16) 0.054(10) -0.029(10) 0.006(8) -0.008(10)
C52 0.15(2) 0.17(2) 0.091(16) -0.057(17) 0.043(16) 0.027(19)
C53 0.055(9) 0.055(8) 0.060(9) -0.014(7) -0.028(7) 0.007(7)
C54 0.077(12) 0.074(11) 0.123(16) -0.020(11) -0.055(12) -0.011(9)

loop_
_atom_type_symbol
_atom_type_description
_atom_type_scat_dispersion_real
_atom_type_scat_dispersion_imag
_atom_type_scat_source
C C 0.0033 0.0016 'International Tables Vol C Tables 4.2.6.8 and 6.1.1.4'
H H 0.0000 0.0000 'International Tables Vol C Tables 4.2.6.8 and 6.1.1.4'
N N 0.0061 0.0033 'International Tables Vol C Tables 4.2.6.8 and 6.1.1.4'
I I -0.4742 1.8119 'International Tables Vol C Tables 4.2.6.8 and 6.1.1.4'
Pb Pb -3.3944 10.1111 'International Tables Vol C Tables 4.2.6.8 and 6.1.1.4'
O O 0.0106 0.0060 'International Tables Vol C Tables 4.2.6.8 and 6.1.1.4'

loop_
_geom_angle_atom_site_label_1
_geom_angle_atom_site_label_2
_geom_angle_atom_site_label_3
_geom_angle
_geom_angle_site_symmetry_1
_geom_angle_site_symmetry_3
I7 Pb1 I6 98.30(3) . .
I7 Pb1 I4 97.24(3) . .
I6 Pb1 I4 96.13(3) . .
I7 Pb1 I1 85.09(2) . .
I6 Pb1 I1 175.96(3) . .
I4 Pb1 I1 85.58(3) . .
I7 Pb1 I3 104.89(3) . .
I6 Pb1 I3 93.52(3) . .
I4 Pb1 I3 154.27(3) . .
I1 Pb1 I3 83.45(3) . .
I7 Pb1 I2 164.21(3) . .
I6 Pb1 I2 97.48(2) . .
I4 Pb1 I2 81.64(2) . .
I1 Pb1 I2 79.12(2) . .
I3 Pb1 I2 73.47(2) . .
I8 Pb2 I9 93.48(3) . .
I8 Pb2 I4 96.37(3) . .
I9 Pb2 I4 99.08(3) . .
I8 Pb2 I5 103.71(3) . .
I9 Pb2 I5 97.78(3) . .
I4 Pb2 I5 152.83(3) . .
I8 Pb2 I2 84.37(3) . .
I9 Pb2 I2 175.47(3) . .
I4 Pb2 I2 85.13(2) . .
I5 Pb2 I2 78.92(2) . .
I8 Pb2 I1 163.71(3) . .
I9 Pb2 I1 102.81(2) . .
I4 Pb2 I1 81.14(2) . .
I5 Pb2 I1 74.44(2) . .
I2 Pb2 I1 79.39(2) . .
I2 Pb3 I10 102.26(4) . .
I2 Pb3 I1 89.68(3) . .
I10 Pb3 I1 168.06(4) . .
I2 Pb3 I3 83.65(3) . .
I10 Pb3 I3 97.41(5) . .
I1 Pb3 I3 83.84(3) . .
I2 Pb3 I5 85.85(3) . .
I10 Pb3 I5 102.44(5) . .
I1 Pb3 I5 78.10(3) . .
I3 Pb3 I5 159.12(3) . .
I2 Pb3 Pb1 57.02(2) . .
I10 Pb3 Pb1 139.28(4) . .
I1 Pb3 Pb1 48.730(17) . .
I3 Pb3 Pb1 49.749(19) . .
I5 Pb3 Pb1 109.56(2) . .
Pb1 I1 Pb3 82.26(2) . .
Pb1 I1 Pb2 81.33(2) . .
Pb3 I1 Pb2 79.73(2) . .
Pb3 I2 Pb2 85.41(2) . .
Pb3 I2 Pb1 79.80(2) . .
Pb2 I2 Pb1 77.13(2) . .
Pb3 I3 Pb1 81.29(2) . .
Pb1 I4 Pb2 85.52(2) . .
Pb3 I5 Pb2 82.11(2) . .
C11 N1 C3 106.5(9) . .
C11 N1 C7 112.3(9) . .
C3 N1 C7 111.3(9) . .
C11 N1 C1 110.9(9) . .
C3 N1 C1 109.4(9) . .
C7 N1 C1 106.5(8) . .
C2 C1 N1 114.2(9) . .
C2 C2 C1 108.4(11) 2_666 .
C4 C3 N1 117.3(10) . .
C3 C4 C5 110.3(11) . .
C6 C5 C4 113.9(14) . .
N1 C7 C8 114.4(10) . .
C9 C8 C7 109.6(12) . .
C8 C9 C10 111.3(14) . .
N1 C11 C12 115.5(10) . .
C13 C12 C11 110.0(12) . .
C14 C13 C12 111.6(16) . .
C25 N2 C15 107.7(8) . .
C25 N2 C21 108.1(9) . .
C15 N2 C21 112.1(9) . .
C25 N2 C17 110.9(9) . .
C15 N2 C17 108.9(8) . .
C21 N2 C17 109.2(9) . .
C16 C15 N2 116.0(9) . .
C15 C16 C16 108.6(11) . 2_656
C18 C17 N2 115.7(10) . .
C17 C18 C19 111.1(12) . .
C20 C19 C18 114.5(14) . .
C22 C21 N2 115.1(10) . .
C23 C22 C21 110.4(11) . .
C22 C23 C24 112.1(14) . .
C26 C25 N2 117.8(10) . .
C27 C26 C25 108.5(11) . .
C28 C27 C26 116.6(13) . .
C35 N3 C39 107.6(10) . .
C35 N3 C31 111.8(10) . .
C39 N3 C31 111.0(10) . .
C35 N3 C29 109.9(10) . .
C39 N3 C29 112.2(10) . .
C31 N3 C29 104.3(9) . .
C30 C29 N3 115.1(10) . .
C29 C30 C30 108.3(13) . 2_665
N3 C31 C32 113.7(11) . .
C33 C32 C31 106.9(13) . .
C34 C33 C32 106(2) . .
C36 C35 N3 119.0(11) . .
C35 C36 C37 111.2(13) . .
C38 C37 C36 114.9(15) . .
C40 C39 N3 116.9(12) . .
C39 C40 C41 109.3(15) . .
C42 C41 C40 112(2) . .
C53 N4 C43 112.0(10) . .
C53 N4 C45 106.2(9) . .
C43 N4 C45 110.4(9) . .
C53 N4 C49 111.9(10) . .
C43 N4 C49 105.8(8) . .
C45 N4 C49 110.7(9) . .
N4 C43 C44 114.3(9) . .
C43 C44 C44 109.7(12) . 2_655
C46 C45 N4 116.1(10) . .
C45 C46 C47 108.5(12) . .
C48 C47 C46 111.5(15) . .
N4 C49 C50 115.5(10) . .
C51 C50 C49 111.6(13) . .
C50 C51 C52 114.7(17) . .
N4 C53 C54 114.7(11) . .
C55B C54 C53 114(2) . .
C55B C54 C55A 30.3(19) . .
C53 C54 C55A 105.6(18) . .
C56A C55A C54 109(3) . .
C54 C55B C56B 103(4) . .
O1 C57 N5 126(3) . .
C57 N5 C58 122(2) . .
C57 N5 C59 119(2) . .
C58 N5 C59 119(2) . .
O2 C61 C60 111(4) . .
O2 C61 C62 37(3) . .
C60 C61 C62 146(4) . .
C62 O2 C61 104(6) . .
C63 C62 O2 98(8) . .
C63 C62 C61 130(8) . .
O2 C62 C61 39(4) . .

loop_
_geom_bond_atom_site_label_1
_geom_bond_atom_site_label_2
_geom_bond_distance
_geom_bond_site_symmetry_2
Pb1 I7 3.0415(10) .
Pb1 I6 3.1342(10) .
Pb1 I4 3.2310(10) .
Pb1 I1 3.2572(9) .
Pb1 I3 3.3156(11) .
Pb1 I2 3.6600(10) .
Pb2 I8 3.0437(10) .
Pb2 I9 3.0710(10) .
Pb2 I4 3.2660(11) .
Pb2 I5 3.3271(12) .
Pb2 I2 3.4087(9) .
Pb2 I1 3.5054(10) .
Pb3 I2 2.9853(10) .
Pb3 I10 3.0512(14) .
Pb3 I1 3.2714(10) .
Pb3 I3 3.2768(10) .
Pb3 I5 3.2924(11) .
N1 C11 1.518(15) .
N1 C3 1.522(14) .
N1 C7 1.525(14) .
N1 C1 1.539(14) .
C1 C2 1.535(15) .
C2 C2 1.52(2) 2_666
C3 C4 1.488(18) .
C4 C5 1.525(18) .
C5 C6 1.49(2) .
C7 C8 1.534(17) .
C8 C9 1.507(19) .
C9 C10 1.56(2) .
C11 C12 1.524(18) .
C12 C13 1.51(2) .
C13 C14 1.50(3) .
N2 C25 1.521(14) .
N2 C15 1.522(14) .
N2 C21 1.529(16) .
N2 C17 1.529(14) .
C15 C16 1.514(15) .
C16 C16 1.54(2) 2_656
C17 C18 1.502(18) .
C18 C19 1.516(17) .
C19 C20 1.51(2) .
C21 C22 1.519(17) .
C22 C23 1.51(2) .
C23 C24 1.53(2) .
C25 C26 1.520(15) .
C26 C27 1.520(18) .
C27 C28 1.507(19) .
N3 C35 1.508(16) .
N3 C39 1.520(17) .
N3 C31 1.525(15) .
N3 C29 1.546(15) .
C29 C30 1.516(17) .
C30 C30 1.54(2) 2_665
C31 C32 1.560(18) .
C32 C33 1.52(2) .
C33 C34 1.48(4) .
C35 C36 1.48(2) .
C36 C37 1.54(2) .
C37 C38 1.51(2) .
C39 C40 1.49(2) .
C40 C41 1.53(2) .
C41 C42 1.50(3) .
N4 C53 1.510(16) .
N4 C43 1.511(14) .
N4 C45 1.512(15) .
N4 C49 1.516(15) .
C43 C44 1.525(16) .
C44 C44 1.54(2) 2_655
C45 C46 1.504(18) .
C46 C47 1.528(19) .
C47 C48 1.51(2) .
C49 C50 1.519(18) .
C50 C51 1.46(2) .
C51 C52 1.52(2) .
C53 C54 1.53(2) .
C54 C55B 1.48(5) .
C54 C55A 1.66(4) .
C55A C56A 1.46(5) .
C55B C56B 1.68(9) .
O1 C57 1.25(3) .
C57 N5 1.30(3) .
N5 C58 1.40(3) .
N5 C59 1.49(3) .
C60 C61 1.38(5) .
C61 O2 1.29(5) .
C61 C62 1.99(8) .
O2 C62 1.24(7) .
C62 C63 0.99(7) .
